data_4327195
loop_
_publ_author_name
'Jos\'e Mart\'inez-Lillo'
'Donatella Armentano'
'Giovanni De Munno'
'Joan Cano'
'Francesc Lloret'
'Miguel Julve'
'Juan Faus'

_publ_section_title
;
 First Magnetostructural Study on a Heterodinuclear
 2,2'-Bipyrimidine-Bridged Complex
;
_journal_name_full 'Inorganic Chemistry'
_journal_page_first 12405
_journal_page_last 12407
_journal_paper_doi 10.1021/ic202088s
_journal_volume 50
_journal_year 2011
_chemical_formula_sum 'C8 H10 Br2 Cl4 N4 Ni O2 Re'
_chemical_formula_weight 740.73
_chemical_name_systematic
; 
 ? 
;
_space_group_IT_number 45
_symmetry_cell_setting orthorhombic
_symmetry_space_group_name_Hall 'I 2 -2c'
_symmetry_space_group_name_H-M 'I b a 2'
_atom_sites_solution_hydrogens geom
_atom_sites_solution_primary direct
_atom_sites_solution_secondary difmap
_audit_creation_method SHELXL-97
_cell_angle_alpha 90.00
_cell_angle_beta 90.00
_cell_angle_gamma 90.00
_cell_formula_units_Z 4
_cell_length_a 6.8978(2)
_cell_length_b 13.1462(7)
_cell_length_c 23.8569(16)
_cell_measurement_reflns_used 3137
_cell_measurement_temperature 298(2)
_cell_measurement_theta_max 25
_cell_measurement_theta_min 3
_cell_volume 2163.3(2)
_computing_cell_refinement 'Bruker SAINT'
_computing_data_collection 'Bruker SAINT'
_computing_data_reduction 'Bruker SAINT'
_computing_molecular_graphics WINGX
_computing_publication_material 'Bruker SHELXTL'
_computing_structure_refinement 'SHELXL-97 (Sheldrick, 1997)'
_computing_structure_solution 'SHELXS-97 (Sheldrick, 1990)'
_diffrn_ambient_temperature 298(2)
_diffrn_measured_fraction_theta_full 1.000
_diffrn_measured_fraction_theta_max 1.000
_diffrn_measurement_device_type 'CCD area detector'
_diffrn_measurement_method 'phi and omega scans'
_diffrn_radiation_monochromator graphite
_diffrn_radiation_source 'fine-focus sealed tube'
_diffrn_radiation_type MoK\a
_diffrn_radiation_wavelength 0.71073
_diffrn_reflns_av_R_equivalents 0.0314
_diffrn_reflns_av_sigmaI/netI 0.0267
_diffrn_reflns_limit_h_max 7
_diffrn_reflns_limit_h_min -7
_diffrn_reflns_limit_k_max 15
_diffrn_reflns_limit_k_min -15
_diffrn_reflns_limit_l_max 27
_diffrn_reflns_limit_l_min -27
_diffrn_reflns_number 7274
_diffrn_reflns_theta_full 24.00
_diffrn_reflns_theta_max 24.00
_diffrn_reflns_theta_min 1.71
_exptl_absorpt_coefficient_mu 10.655
_exptl_absorpt_correction_T_max 0.852
_exptl_absorpt_correction_T_min 0.469
_exptl_absorpt_correction_type multi-scan
_exptl_absorpt_process_details sadabs
_exptl_crystal_colour brown
_exptl_crystal_density_diffrn 2.274
_exptl_crystal_description plate
_exptl_crystal_F_000 1372
_exptl_crystal_size_max 0.16
_exptl_crystal_size_mid 0.060
_exptl_crystal_size_min 0.015
_refine_diff_density_max 6.894
_refine_diff_density_min -2.176
_refine_diff_density_rms 0.508
_refine_ls_abs_structure_details 'Flack H D (1983), Acta Cryst. A39, 876-881'
_refine_ls_abs_structure_Flack 0.00(2)
_refine_ls_extinction_coef 0.0001(3)
_refine_ls_extinction_expression Fc^*^=kFc[1+0.001xFc^2^\l^3^/sin(2\q)]^-1/4^
_refine_ls_extinction_method SHELXL
_refine_ls_goodness_of_fit_ref 1.515
_refine_ls_hydrogen_treatment fixed
_refine_ls_matrix_type full
_refine_ls_number_parameters 93
_refine_ls_number_reflns 1681
_refine_ls_number_restraints 25
_refine_ls_restrained_S_all 1.504
_refine_ls_R_factor_all 0.1068
_refine_ls_R_factor_gt 0.0973
_refine_ls_shift/su_max 0.000
_refine_ls_shift/su_mean 0.000
_refine_ls_structure_factor_coef Fsqd
_refine_ls_weighting_details 'calc w=1/[\s^2^(Fo^2^)+(0.2000P)^2^+0.0200P] where P=(Fo^2^+2Fc^2^)/3'
_refine_ls_weighting_scheme calc
_refine_ls_wR_factor_gt 0.2992
_refine_ls_wR_factor_ref 0.3162
_reflns_number_gt 1523
_reflns_number_total 1681
_reflns_threshold_expression >2sigma(I)
_cod_data_source_file ic202088s_si_002.cif
_cod_data_source_block Compound_1
_cod_database_code 4327195

loop_
_symmetry_equiv_pos_as_xyz
'x, y, z'
'-x, -y, z'
'x+1/2, -y+1/2, z'
'-x+1/2, y+1/2, z'
'x+1/2, y+1/2, z+1/2'
'-x+1/2, -y+1/2, z+1/2'
'x+1, -y+1, z+1/2'
'-x+1, y+1, z+1/2'

loop_
_atom_site_label
_atom_site_type_symbol
_atom_site_fract_x
_atom_site_fract_y
_atom_site_fract_z
_atom_site_U_iso_or_equiv
_atom_site_adp_type
_atom_site_occupancy
_atom_site_symmetry_multiplicity
_atom_site_calc_flag
_atom_site_refinement_flags
Re1 Re 0.5000 0.5000 0.18010(14) 0.0653(13) Uani 1 2 d S
Ni1 Ni 0.5000 0.5000 0.41731(12) 0.0091(9) Uani 1 2 d SU
Cl1 Cl 0.6936(12) 0.6495(5) 0.1939(3) 0.0530(18) Uani 1 1 d .
Cl2 Cl 0.7102(12) 0.4295(9) 0.1216(5) 0.084(3) Uani 1 1 d .
Br1 Br 0.7237(3) 0.65281(16) 0.4186(2) 0.0520(10) Uani 1 1 d .
O1 O 0.660(3) 0.435(2) 0.4867(9) 0.066(6) Uani 1 1 d .
N1 N 0.661(3) 0.4424(15) 0.2546(6) 0.026(4) Uani 1 1 d U
N2 N 0.666(4) 0.4385(14) 0.3591(8) 0.037(5) Uani 1 1 d .
C1 C 0.8310(19) 0.3880(9) 0.2537(7) 0.062(9) Uani 1 1 d .
H1 H 0.8892 0.3711 0.2197 0.074 Uiso 1 1 calc R
C2 C 0.9148(19) 0.3587(9) 0.3041(7) 0.055(6) Uani 1 1 d R
H2 H 1.0301 0.3220 0.3041 0.066 Uiso 1 1 d R
C3 C 0.8262(19) 0.3841(9) 0.3545(7) 0.061(10) Uani 1 1 d RU
H3 H 0.8853 0.3622 0.3874 0.073 Uiso 1 1 d R
C4 C 0.5701(19) 0.4683(9) 0.3040(7) 0.059(9) Uani 1 1 d RU

loop_
_atom_site_aniso_label
_atom_site_aniso_U_11
_atom_site_aniso_U_22
_atom_site_aniso_U_33
_atom_site_aniso_U_23
_atom_site_aniso_U_13
_atom_site_aniso_U_12
Re1 0.0364(11) 0.0473(11) 0.112(3) 0.000 0.000 0.0087(7)
Ni1 0.026(2) 0.0265(17) -0.0253(11) 0.000 0.000 0.0015(9)
Cl1 0.080(5) 0.064(4) 0.014(3) 0.003(3) 0.008(3) -0.003(3)
Cl2 0.071(5) 0.088(6) 0.093(7) -0.003(6) 0.004(5) 0.025(5)
Br1 0.0299(13) 0.0344(12) 0.092(2) -0.0062(15) 0.0011(16) -0.0029(8)
O1 0.049(12) 0.109(18) 0.040(11) 0.028(12) -0.028(10) 0.029(12)
N1 0.037(10) 0.040(10) 0.000(7) 0.020(7) -0.026(7) 0.006(8)
N2 0.054(14) 0.018(9) 0.039(12) 0.007(8) -0.023(10) -0.008(9)
C1 0.046(15) 0.060(18) 0.08(2) -0.008(17) 0.048(18) -0.006(14)
C2 0.027(13) 0.076(17) 0.063(16) 0.005(18) 0.004(13) 0.025(11)
C3 0.051(15) 0.024(10) 0.11(2) 0.011(13) 0.085(17) 0.017(11)
C4 0.10(2) 0.041(13) 0.033(16) 0.010(12) -0.059(18) -0.026(14)

loop_
_atom_type_symbol
_atom_type_description
_atom_type_scat_dispersion_real
_atom_type_scat_dispersion_imag
_atom_type_scat_source
C C 0.0033 0.0016 'International Tables Vol C Tables 4.2.6.8 and 6.1.1.4'
H H 0.0000 0.0000 'International Tables Vol C Tables 4.2.6.8 and 6.1.1.4'
N N 0.0061 0.0033 'International Tables Vol C Tables 4.2.6.8 and 6.1.1.4'
Cl Cl 0.1484 0.1585 'International Tables Vol C Tables 4.2.6.8 and 6.1.1.4'
Ni Ni 0.3393 1.1124 'International Tables Vol C Tables 4.2.6.8 and 6.1.1.4'
Br Br -0.2901 2.4595 'International Tables Vol C Tables 4.2.6.8 and 6.1.1.4'
Re Re -1.0185 7.2310 'International Tables Vol C Tables 4.2.6.8 and 6.1.1.4'
O O 0.0106 0.0060 'International Tables Vol C Tables 4.2.6.8 and 6.1.1.4'

loop_
_geom_angle_atom_site_label_1
_geom_angle_atom_site_label_2
_geom_angle_atom_site_label_3
_geom_angle
_geom_angle_site_symmetry_1
_geom_angle_site_symmetry_3
Cl2 Re1 Cl2 101.9(6) 2_665 .
Cl2 Re1 N1 166.1(6) 2_665 .
Cl2 Re1 N1 92.0(6) . .
Cl2 Re1 N1 92.0(6) 2_665 2_665
Cl2 Re1 N1 166.1(6) . 2_665
N1 Re1 N1 74.2(10) . 2_665
Cl2 Re1 Cl1 96.2(4) 2_665 .
Cl2 Re1 Cl1 93.7(3) . .
N1 Re1 Cl1 83.7(5) . .
N1 Re1 Cl1 83.6(5) 2_665 .
Cl2 Re1 Cl1 93.7(3) 2_665 2_665
Cl2 Re1 Cl1 96.2(4) . 2_665
N1 Re1 Cl1 83.6(5) . 2_665
N1 Re1 Cl1 83.7(5) 2_665 2_665
Cl1 Re1 Cl1 164.2(4) . 2_665
N2 Ni1 N2 90.7(11) 2_665 .
N2 Ni1 O1 174.5(10) 2_665 .
N2 Ni1 O1 94.6(7) . .
N2 Ni1 O1 94.6(7) 2_665 2_665
N2 Ni1 O1 174.5(10) . 2_665
O1 Ni1 O1 80.2(13) . 2_665
N2 Ni1 Br1 92.2(6) 2_665 .
N2 Ni1 Br1 88.8(6) . .
O1 Ni1 Br1 89.5(7) . .
O1 Ni1 Br1 89.5(8) 2_665 .
N2 Ni1 Br1 88.8(6) 2_665 2_665
N2 Ni1 Br1 92.2(6) . 2_665
O1 Ni1 Br1 89.5(8) . 2_665
O1 Ni1 Br1 89.5(7) 2_665 2_665
Br1 Ni1 Br1 178.6(3) . 2_665
C1 N1 C4 122.1(16) . .
C1 N1 Re1 126.1(13) . .
C4 N1 Re1 111.9(12) . .
C3 N2 C4 115.6(18) . .
C3 N2 Ni1 140.0(14) . .
C4 N2 Ni1 104.3(13) . .
N1 C1 C2 119.0(9) . .
C1 C2 C3 120.0 . .
N2 C3 C2 124.7(11) . .
C4 C4 N1 120.4(9) 2_665 .
C4 C4 N2 119.9(10) 2_665 .
N1 C4 N2 118.4(14) . .

loop_
_geom_bond_atom_site_label_1
_geom_bond_atom_site_label_2
_geom_bond_distance
_geom_bond_site_symmetry_2
Re1 Cl2 2.216(10) 2_665
Re1 Cl2 2.216(10) .
Re1 N1 2.228(14) .
Re1 N1 2.228(14) 2_665
Re1 Cl1 2.399(8) .
Re1 Cl1 2.399(8) 2_665
Ni1 N2 1.97(2) 2_665
Ni1 N2 1.97(2) .
Ni1 O1 2.165(17) .
Ni1 O1 2.165(17) 2_665
Ni1 Br1 2.533(2) .
Ni1 Br1 2.533(2) 2_665
N1 C1 1.37(2) .
N1 C4 1.38(2) .
N2 C3 1.32(3) .
N2 C4 1.52(2) .
C1 C2 1.3900 .
C2 C3 1.3901 .
C4 C4 1.28(2) 2_665
